data_4504495
loop_
_publ_author_name
'Zou, Ru-Qiang'
'Liu, Chun-Sen'
'Huang, Zheng'
'Hu, Tong-Liang'
'Bu, Xian-He'

_publ_section_title
;
 Syntheses, Structure, and Properties of the Metal Complexes with
 3-(2-Pyridyl)pyrazole-Based Ligands:&#x2009; Tuning the Complex
 Structures by Ligand Modifications
;
_journal_issue 1
_journal_name_full 'Crystal Growth &amp; Design'
_journal_page_first 99
_journal_paper_doi 10.1021/cg050210t
_journal_volume 6
_journal_year 2006
_chemical_formula_moiety 'C40 H40 Co2 N14 O8, 2(N O3)'
_chemical_formula_structural '2(Co 2+), 2(C20 H18 N6), 4(N O3), 2(H2 O)'
_chemical_formula_sum 'C40 H40 Co2 N16 O14'
_chemical_formula_weight 1086.74
_chemical_name_systematic
; 
 ? 
;
_space_group_IT_number 60
_symmetry_cell_setting orthorhombic
_symmetry_space_group_name_Hall '-P 2n 2ab'
_symmetry_space_group_name_H-M 'P b c n'
_atom_sites_solution_hydrogens geom
_atom_sites_solution_primary direct
_atom_sites_solution_secondary difmap
_audit_creation_method SHELXL-97
_cell_angle_alpha 90.00
_cell_angle_beta 90.00
_cell_angle_gamma 90.00
_cell_formula_units_Z 4
_cell_length_a 18.170(7)
_cell_length_b 13.240(5)
_cell_length_c 19.064(7)
_cell_measurement_reflns_used 1050
_cell_measurement_temperature 293(2)
_cell_measurement_theta_max 22.98
_cell_measurement_theta_min 3.22
_cell_volume 4586(3)
_computing_cell_refinement SMART
_computing_data_collection 'SMART (Bruker, 1998)'
_computing_data_reduction 'SAINT (Bruker, 1998)'
_computing_molecular_graphics 'SHELXTL (Sheldrick, 1997b)'
_computing_publication_material SHELXTL
_computing_structure_refinement 'SHELXL-97 (Sheldrick, 1997a)'
_computing_structure_solution 'SHELXS-97 (Sheldrick, 1997a)'
_diffrn_ambient_temperature 293(2)
_diffrn_measured_fraction_theta_full 0.996
_diffrn_measured_fraction_theta_max 0.996
_diffrn_measurement_device_type 'bruker ccd area-detector'
_diffrn_measurement_method '\f and \w scans'
_diffrn_radiation_monochromator graphite
_diffrn_radiation_source 'fine-focus sealed tube'
_diffrn_radiation_type MoK\a
_diffrn_radiation_wavelength 0.71073
_diffrn_reflns_av_R_equivalents 0.0926
_diffrn_reflns_av_sigmaI/netI 0.0694
_diffrn_reflns_limit_h_max 21
_diffrn_reflns_limit_h_min -22
_diffrn_reflns_limit_k_max 16
_diffrn_reflns_limit_k_min -14
_diffrn_reflns_limit_l_max 23
_diffrn_reflns_limit_l_min -22
_diffrn_reflns_number 25135
_diffrn_reflns_theta_full 26.41
_diffrn_reflns_theta_max 26.41
_diffrn_reflns_theta_min 2.18
_diffrn_standards_number 0
_exptl_absorpt_coefficient_mu 0.809
_exptl_absorpt_correction_T_max 1.000000
_exptl_absorpt_correction_T_min 0.866349
_exptl_absorpt_correction_type multi-scan
_exptl_absorpt_process_details '(SADABS; bruker, 1996)'
_exptl_crystal_density_diffrn 1.574
_exptl_crystal_density_method 'not measured'
_exptl_crystal_F_000 2232
_refine_diff_density_max 0.341
_refine_diff_density_min -0.250
_refine_diff_density_rms 0.058
_refine_ls_extinction_method none
_refine_ls_goodness_of_fit_ref 1.020
_refine_ls_hydrogen_treatment mixed
_refine_ls_matrix_type full
_refine_ls_number_parameters 363
_refine_ls_number_reflns 4691
_refine_ls_number_restraints 182
_refine_ls_restrained_S_all 1.027
_refine_ls_R_factor_all 0.1259
_refine_ls_R_factor_gt 0.0494
_refine_ls_shift/su_max 0.000
_refine_ls_shift/su_mean 0.000
_refine_ls_structure_factor_coef Fsqd
_refine_ls_weighting_details 'calc w=1/[\s^2^(Fo^2^)+(0.0304P)^2^+2.7643P] where P=(Fo^2^+2Fc^2^)/3'
_refine_ls_weighting_scheme calc
_refine_ls_wR_factor_gt 0.0816
_refine_ls_wR_factor_ref 0.1040
_reflns_number_gt 2497
_reflns_number_total 4691
_reflns_threshold_expression I>2s\(I)
_cod_data_source_file cg050210tsi20051104_022830.cif
_cod_data_source_block 6
_cod_original_sg_symbol_H-M Pbcn
_cod_database_code 4504495

loop_
_symmetry_equiv_pos_as_xyz
'x, y, z'
'-x+1/2, -y+1/2, z+1/2'
'-x, y, -z+1/2'
'x+1/2, -y+1/2, -z'
'-x, -y, -z'
'x-1/2, y-1/2, -z-1/2'
'x, -y, z-1/2'
'-x-1/2, y-1/2, z'

loop_
_atom_site_label
_atom_site_type_symbol
_atom_site_fract_x
_atom_site_fract_y
_atom_site_fract_z
_atom_site_U_iso_or_equiv
_atom_site_adp_type
_atom_site_occupancy
_atom_site_symmetry_multiplicity
_atom_site_calc_flag
_atom_site_refinement_flags
_atom_site_disorder_assembly
_atom_site_disorder_group
Co1 Co 0.0000 0.95739(4) 0.2500 0.03312(17) Uani 1 2 d S . .
Co2 Co 0.0000 0.36312(4) 0.2500 0.03907(19) Uani 1 2 d S . .
C1 C -0.0555(2) 1.0166(3) 0.4005(2) 0.0478(10) Uani 1 1 d . . .
H1 H -0.0156 1.0607 0.4013 0.057 Uiso 1 1 calc R . .
C2 C -0.0999(2) 1.0111(3) 0.4586(2) 0.0581(11) Uani 1 1 d . . .
H2 H -0.0900 1.0502 0.4980 0.070 Uiso 1 1 calc R . .
C3 C -0.1588(2) 0.9475(4) 0.4575(2) 0.0669(13) Uani 1 1 d . . .
H3 H -0.1890 0.9414 0.4966 0.080 Uiso 1 1 calc R . .
C4 C -0.1733(2) 0.8926(3) 0.3979(2) 0.0564(11) Uani 1 1 d . . .
H4 H -0.2140 0.8500 0.3959 0.068 Uiso 1 1 calc R . .
C5 C -0.12661(19) 0.9014(3) 0.34124(19) 0.0389(9) Uani 1 1 d . . .
C6 C -0.13704(19) 0.8450(3) 0.27633(19) 0.0395(9) Uani 1 1 d . . .
C7 C -0.19507(19) 0.7885(3) 0.2508(2) 0.0540(10) Uani 1 1 d . . .
H7 H -0.2398 0.7758 0.2729 0.065 Uiso 1 1 calc R . .
C8 C -0.1732(2) 0.7556(3) 0.1869(2) 0.0550(12) Uani 1 1 d . . .
H8 H -0.2005 0.7152 0.1566 0.066 Uiso 1 1 calc R . .
C9 C -0.0571(2) 0.7716(3) 0.1153(2) 0.0515(11) Uani 1 1 d . . .
H9A H -0.0279 0.8314 0.1059 0.062 Uiso 1 1 calc R . .
H9B H -0.0869 0.7580 0.0742 0.062 Uiso 1 1 calc R . .
C10 C -0.0060(2) 0.6829(3) 0.1280(2) 0.0517(10) Uani 1 1 d . . .
H10 H 0.0230 0.6835 0.1681 0.062 Uiso 1 1 calc R . .
C11 C -0.0007(2) 0.6082(3) 0.0871(2) 0.0574(10) Uani 1 1 d . . .
H11 H -0.0330 0.6081 0.0492 0.069 Uiso 1 1 calc R . .
C12 C 0.0497(2) 0.5208(3) 0.0910(2) 0.0552(11) Uani 1 1 d . . .
H12A H 0.0204 0.4596 0.0910 0.066 Uiso 1 1 calc R . .
H12B H 0.0795 0.5201 0.0487 0.066 Uiso 1 1 calc R . .
C13 C 0.1666(2) 0.5564(3) 0.1559(3) 0.0648(13) Uani 1 1 d . . .
H13 H 0.1908 0.5929 0.1211 0.078 Uiso 1 1 calc R . .
C14 C 0.1939(2) 0.5334(3) 0.2198(3) 0.0637(13) Uani 1 1 d . . .
H14 H 0.2399 0.5502 0.2378 0.076 Uiso 1 1 calc R . .
C15 C 0.13844(19) 0.4793(3) 0.2531(2) 0.0462(9) Uani 1 1 d . . .
C16 C 0.1372(2) 0.4286(3) 0.3210(2) 0.0480(10) Uani 1 1 d . . .
C17 C 0.1934(2) 0.4396(4) 0.3694(2) 0.0660(13) Uani 1 1 d . . .
H17 H 0.2321 0.4839 0.3610 0.079 Uiso 1 1 calc R . .
C18 C 0.1908(3) 0.3840(4) 0.4300(3) 0.0786(16) Uani 1 1 d . . .
H18 H 0.2281 0.3898 0.4631 0.094 Uiso 1 1 calc R . .
C19 C 0.1329(3) 0.3197(4) 0.4416(2) 0.0694(14) Uani 1 1 d . . .
H19 H 0.1311 0.2802 0.4819 0.083 Uiso 1 1 calc R . .
C20 C 0.0771(2) 0.3147(3) 0.3922(2) 0.0567(11) Uani 1 1 d . . .
H20 H 0.0371 0.2726 0.4005 0.068 Uiso 1 1 calc R . .
N1 N -0.06688(14) 0.9612(2) 0.34271(14) 0.0374(7) Uani 1 1 d . . .
N2 N -0.08183(15) 0.8472(2) 0.22941(14) 0.0368(7) Uani 1 1 d . . .
N3 N -0.10524(16) 0.7913(2) 0.17479(15) 0.0416(8) Uani 1 1 d . . .
N4 N 0.09879(17) 0.5178(2) 0.15120(17) 0.0473(8) Uani 1 1 d . . .
N5 N 0.08016(16) 0.4692(2) 0.21077(16) 0.0422(8) Uani 1 1 d . . .
N6 N 0.07919(17) 0.3686(2) 0.33286(16) 0.0456(8) Uani 1 1 d . . .
N7 N 0.12281(17) 1.0731(3) 0.32588(18) 0.0445(8) Uani 1 1 d . . .
O1 O 0.06723(14) 1.07815(18) 0.28565(14) 0.0532(7) Uani 1 1 d . . .
O2 O 0.17247(16) 1.1331(2) 0.3170(2) 0.0891(11) Uani 1 1 d . . .
O3 O 0.12404(16) 1.0099(2) 0.37287(15) 0.0694(9) Uani 1 1 d . . .
N8 N 0.1627(7) 0.2638(7) 0.0495(7) 0.059(5) Uani 0.47(3) 1 d PDU A 1
O4 O 0.0961(5) 0.2745(13) 0.0591(7) 0.062(3) Uani 0.47(3) 1 d PDU A 1
O5 O 0.1917(7) 0.3076(16) -0.0014(5) 0.088(4) Uani 0.47(3) 1 d PDU A 1
O6 O 0.1996(8) 0.2108(9) 0.0893(11) 0.092(5) Uani 0.47(3) 1 d PDU A 1
N8' N 0.1617(7) 0.2660(6) 0.0611(7) 0.072(5) Uani 0.53(3) 1 d PDU A 2
O4' O 0.1022(8) 0.3079(14) 0.0545(9) 0.111(6) Uani 0.53(3) 1 d PDU A 2
O5' O 0.2006(6) 0.2494(15) 0.0085(7) 0.096(4) Uani 0.53(3) 1 d PDU A 2
O6' O 0.1806(7) 0.2415(13) 0.1197(7) 0.097(4) Uani 0.53(3) 1 d PDU A 2
O1W O 0.05835(14) 0.24798(18) 0.20105(13) 0.0583(8) Uani 1 1 d . . .
H1WA H 0.0874 0.2603 0.1671 0.087 Uiso 1 1 d R . .
H1WB H 0.0745 0.1995 0.2259 0.087 Uiso 1 1 d R . .

loop_
_atom_site_aniso_label
_atom_site_aniso_U_11
_atom_site_aniso_U_22
_atom_site_aniso_U_33
_atom_site_aniso_U_23
_atom_site_aniso_U_13
_atom_site_aniso_U_12
Co1 0.0313(3) 0.0350(4) 0.0330(4) 0.000 0.0001(3) 0.000
Co2 0.0402(4) 0.0371(4) 0.0399(4) 0.000 0.0000(4) 0.000
C1 0.044(2) 0.055(3) 0.045(3) -0.010(2) -0.001(2) 0.000(2)
C2 0.060(3) 0.072(3) 0.043(3) -0.009(2) 0.003(2) 0.007(3)
C3 0.061(3) 0.093(4) 0.047(3) 0.005(3) 0.021(2) 0.002(3)
C4 0.041(2) 0.074(3) 0.054(3) -0.001(2) 0.013(2) -0.007(2)
C5 0.031(2) 0.047(2) 0.039(2) 0.0028(18) 0.0035(18) 0.0041(18)
C6 0.033(2) 0.041(2) 0.044(2) 0.0057(18) -0.0013(17) -0.0012(19)
C7 0.038(2) 0.056(2) 0.067(3) -0.006(3) 0.005(2) -0.0120(18)
C8 0.041(3) 0.048(3) 0.075(3) -0.011(2) -0.013(2) -0.012(2)
C9 0.063(3) 0.051(3) 0.040(3) -0.010(2) -0.002(2) -0.006(2)
C10 0.053(2) 0.059(3) 0.043(2) -0.0126(18) -0.001(2) 0.004(3)
C11 0.071(3) 0.052(2) 0.049(2) -0.002(2) -0.001(3) -0.007(3)
C12 0.068(3) 0.048(3) 0.050(3) 0.006(2) 0.006(2) 0.000(2)
C13 0.051(3) 0.062(3) 0.081(4) 0.008(3) 0.021(3) -0.012(2)
C14 0.042(3) 0.071(3) 0.078(3) 0.001(3) 0.006(2) -0.011(2)
C15 0.041(2) 0.044(2) 0.054(2) -0.007(2) 0.005(2) 0.0013(17)
C16 0.033(2) 0.058(3) 0.053(3) -0.012(2) -0.0018(19) 0.006(2)
C17 0.045(3) 0.090(4) 0.063(3) -0.004(3) -0.004(2) -0.003(2)
C18 0.052(3) 0.118(5) 0.066(4) -0.014(3) -0.020(3) 0.018(3)
C19 0.076(3) 0.084(4) 0.048(3) 0.007(2) -0.006(3) 0.026(3)
C20 0.056(3) 0.066(3) 0.047(3) 0.001(2) -0.001(2) 0.009(2)
N1 0.0336(17) 0.0433(18) 0.0354(18) -0.0014(15) 0.0008(13) 0.0003(15)
N2 0.0384(17) 0.0368(17) 0.0352(18) -0.0035(14) -0.0038(13) -0.0015(15)
N3 0.0434(19) 0.0399(18) 0.041(2) -0.0065(15) -0.0067(15) 0.0001(15)
N4 0.051(2) 0.0404(19) 0.050(2) 0.0041(16) 0.0095(17) -0.0009(16)
N5 0.0427(19) 0.0392(19) 0.045(2) 0.0017(15) 0.0034(16) -0.0003(15)
N6 0.0427(19) 0.051(2) 0.043(2) 0.0002(16) -0.0028(15) 0.0044(16)
N7 0.0354(19) 0.048(2) 0.050(2) -0.0086(17) 0.0055(17) -0.0002(17)
O1 0.0530(17) 0.0425(16) 0.0642(19) 0.0039(13) -0.0251(15) -0.0071(13)
O2 0.0425(18) 0.076(2) 0.149(3) 0.005(2) 0.004(2) -0.0174(18)
O3 0.074(2) 0.083(2) 0.0507(19) 0.0134(17) -0.0134(16) 0.0059(18)
N8 0.062(8) 0.073(8) 0.043(6) -0.016(6) -0.003(6) -0.011(6)
O4 0.058(5) 0.069(7) 0.059(5) 0.010(4) 0.017(4) 0.019(4)
O5 0.080(6) 0.116(9) 0.067(5) 0.002(5) -0.001(4) -0.038(6)
O6 0.087(7) 0.088(6) 0.101(8) 0.007(6) -0.034(6) -0.007(5)
N8' 0.060(8) 0.089(8) 0.066(7) -0.006(6) -0.004(6) -0.019(6)
O4' 0.120(8) 0.101(9) 0.113(8) 0.016(6) 0.027(6) 0.038(6)
O5' 0.075(5) 0.121(9) 0.093(7) -0.034(6) 0.035(5) -0.003(5)
O6' 0.076(6) 0.151(8) 0.063(6) 0.003(5) -0.013(5) -0.030(5)
O1W 0.078(2) 0.0458(17) 0.0511(18) 0.0091(13) 0.0151(15) 0.0142(15)

loop_
_atom_type_symbol
_atom_type_description
_atom_type_scat_dispersion_real
_atom_type_scat_dispersion_imag
_atom_type_scat_source
C C 0.0033 0.0016 'International Tables Vol C Tables 4.2.6.8 and 6.1.1.4'
H H 0.0000 0.0000 'International Tables Vol C Tables 4.2.6.8 and 6.1.1.4'
N N 0.0061 0.0033 'International Tables Vol C Tables 4.2.6.8 and 6.1.1.4'
O O 0.0106 0.0060 'International Tables Vol C Tables 4.2.6.8 and 6.1.1.4'
Co Co 0.3494 0.9721 'International Tables Vol C Tables 4.2.6.8 and 6.1.1.4'

loop_
_geom_angle_atom_site_label_1
_geom_angle_atom_site_label_2
_geom_angle_atom_site_label_3
_geom_angle
_geom_angle_site_symmetry_1
_geom_angle_site_symmetry_3
N2 Co1 N2 93.00(15) . 3
N2 Co1 O1 168.77(11) . .
N2 Co1 O1 93.19(10) 3 .
N2 Co1 O1 93.19(10) . 3
N2 Co1 O1 168.77(11) 3 3
O1 Co1 O1 82.32(14) . 3
N2 Co1 N1 105.12(11) . 3
N2 Co1 N1 76.79(11) 3 3
O1 Co1 N1 85.42(10) . 3
O1 Co1 N1 92.55(11) 3 3
N2 Co1 N1 76.79(11) . .
N2 Co1 N1 105.12(11) 3 .
O1 Co1 N1 92.55(11) . .
O1 Co1 N1 85.42(10) 3 .
N1 Co1 N1 177.31(16) 3 .
O1W Co2 O1W 85.63(14) 3 .
O1W Co2 N6 90.77(11) 3 3
O1W Co2 N6 92.09(12) . 3
O1W Co2 N6 92.09(12) 3 .
O1W Co2 N6 90.77(11) . .
N6 Co2 N6 176.10(17) 3 .
O1W Co2 N5 88.71(11) 3 3
O1W Co2 N5 167.89(11) . 3
N6 Co2 N5 77.27(12) 3 3
N6 Co2 N5 100.14(12) . 3
O1W Co2 N5 167.89(11) 3 .
O1W Co2 N5 88.71(11) . .
N6 Co2 N5 100.14(12) 3 .
N6 Co2 N5 77.27(12) . .
N5 Co2 N5 98.75(16) 3 .
N1 C1 C2 122.9(4) . .
N1 C1 H1 118.5 . .
C2 C1 H1 118.5 . .
C3 C2 C1 118.8(4) . .
C3 C2 H2 120.6 . .
C1 C2 H2 120.6 . .
C2 C3 C4 119.4(4) . .
C2 C3 H3 120.3 . .
C4 C3 H3 120.3 . .
C3 C4 C5 119.0(4) . .
C3 C4 H4 120.5 . .
C5 C4 H4 120.5 . .
N1 C5 C4 122.1(4) . .
N1 C5 C6 115.1(3) . .
C4 C5 C6 122.8(4) . .
N2 C6 C7 110.3(3) . .
N2 C6 C5 117.2(3) . .
C7 C6 C5 132.5(4) . .
C8 C7 C6 105.5(3) . .
C8 C7 H7 127.2 . .
C6 C7 H7 127.2 . .
N3 C8 C7 108.1(3) . .
N3 C8 H8 125.9 . .
C7 C8 H8 125.9 . .
N3 C9 C10 112.5(3) . .
N3 C9 H9A 109.1 . .
C10 C9 H9A 109.1 . .
N3 C9 H9B 109.1 . .
C10 C9 H9B 109.1 . .
H9A C9 H9B 107.8 . .
C11 C10 C9 123.7(4) . .
C11 C10 H10 118.1 . .
C9 C10 H10 118.1 . .
C10 C11 C12 129.0(4) . .
C10 C11 H11 115.5 . .
C12 C11 H11 115.5 . .
N4 C12 C11 116.2(3) . .
N4 C12 H12A 108.2 . .
C11 C12 H12A 108.2 . .
N4 C12 H12B 108.2 . .
C11 C12 H12B 108.2 . .
H12A C12 H12B 107.4 . .
N4 C13 C14 108.2(4) . .
N4 C13 H13 125.9 . .
C14 C13 H13 125.9 . .
C13 C14 C15 105.2(4) . .
C13 C14 H14 127.4 . .
C15 C14 H14 127.4 . .
N5 C15 C14 110.5(4) . .
N5 C15 C16 118.5(3) . .
C14 C15 C16 130.8(4) . .
N6 C16 C17 122.0(4) . .
N6 C16 C15 115.8(3) . .
C17 C16 C15 122.2(4) . .
C18 C17 C16 118.7(4) . .
C18 C17 H17 120.7 . .
C16 C17 H17 120.7 . .
C19 C18 C17 119.7(4) . .
C19 C18 H18 120.1 . .
C17 C18 H18 120.1 . .
C18 C19 C20 118.8(4) . .
C18 C19 H19 120.6 . .
C20 C19 H19 120.6 . .
N6 C20 C19 121.9(4) . .
N6 C20 H20 119.0 . .
C19 C20 H20 119.0 . .
C1 N1 C5 117.7(3) . .
C1 N1 Co1 127.1(2) . .
C5 N1 Co1 115.2(2) . .
C6 N2 N3 105.5(3) . .
C6 N2 Co1 114.5(2) . .
N3 N2 Co1 138.0(2) . .
C8 N3 N2 110.6(3) . .
C8 N3 C9 128.6(3) . .
N2 N3 C9 120.7(3) . .
C13 N4 N5 111.0(3) . .
C13 N4 C12 127.3(4) . .
N5 N4 C12 121.6(3) . .
C15 N5 N4 105.2(3) . .
C15 N5 Co2 113.0(2) . .
N4 N5 Co2 140.5(2) . .
C20 N6 C16 118.8(3) . .
C20 N6 Co2 126.0(3) . .
C16 N6 Co2 115.2(3) . .
O2 N7 O3 122.3(4) . .
O2 N7 O1 118.2(4) . .
O3 N7 O1 119.5(3) . .
N7 O1 Co1 127.6(2) . .
O4 N8 O6 120.7(11) . .
O4 N8 O5 118.5(11) . .
O6 N8 O5 120.8(11) . .
O6' N8' O4' 117.9(12) . .
O6' N8' O5' 122.1(11) . .
O4' N8' O5' 120.0(12) . .
Co2 O1W H1WA 121.2 . .
Co2 O1W H1WB 118.7 . .
H1WA O1W H1WB 110.7 . .

loop_
_geom_bond_atom_site_label_1
_geom_bond_atom_site_label_2
_geom_bond_distance
_geom_bond_site_symmetry_2
Co1 N2 2.120(3) .
Co1 N2 2.120(3) 3
Co1 O1 2.124(3) .
Co1 O1 2.124(3) 3
Co1 N1 2.145(3) 3
Co1 N1 2.145(3) .
Co2 O1W 2.078(2) 3
Co2 O1W 2.078(2) .
Co2 N6 2.138(3) 3
Co2 N6 2.138(3) .
Co2 N5 2.157(3) 3
Co2 N5 2.157(3) .
C1 N1 1.340(4) .
C1 C2 1.373(5) .
C1 H1 0.9300 .
C2 C3 1.362(6) .
C2 H2 0.9300 .
C3 C4 1.374(6) .
C3 H3 0.9300 .
C4 C5 1.378(5) .
C4 H4 0.9300 .
C5 N1 1.344(4) .
C5 C6 1.458(5) .
C6 N2 1.344(4) .
C6 C7 1.381(5) .
C7 C8 1.354(5) .
C7 H7 0.9300 .
C8 N3 1.342(4) .
C8 H8 0.9300 .
C9 N3 1.455(4) .
C9 C10 1.516(5) .
C9 H9A 0.9700 .
C9 H9B 0.9700 .
C10 C11 1.264(5) .
C10 H10 0.9300 .
C11 C12 1.477(5) .
C11 H11 0.9300 .
C12 N4 1.455(5) .
C12 H12A 0.9700 .
C12 H12B 0.9700 .
C13 N4 1.337(5) .
C13 C14 1.351(6) .
C13 H13 0.9300 .
C14 C15 1.389(5) .
C14 H14 0.9300 .
C15 N5 1.338(4) .
C15 C16 1.458(5) .
C16 N6 1.340(5) .
C16 C17 1.383(5) .
C17 C18 1.372(6) .
C17 H17 0.9300 .
C18 C19 1.370(6) .
C18 H18 0.9300 .
C19 C20 1.385(5) .
C19 H19 0.9300 .
C20 N6 1.338(5) .
C20 H20 0.9300 .
N2 N3 1.346(4) .
N4 N5 1.348(4) .
N7 O2 1.214(4) .
N7 O3 1.225(4) .
N7 O1 1.270(4) .
N8 O4 1.231(10) .
N8 O6 1.231(10) .
N8 O5 1.248(10) .
N8' O6' 1.214(10) .
N8' O4' 1.220(10) .
N8' O5' 1.246(10) .
O1W H1WA 0.8500 .
O1W H1WB 0.8499 .

loop_
_geom_torsion_atom_site_label_1
_geom_torsion_atom_site_label_2
_geom_torsion_atom_site_label_3
_geom_torsion_atom_site_label_4
_geom_torsion
_geom_torsion_site_symmetry_1
N1 C1 C2 C3 -0.7(6) .
C1 C2 C3 C4 -1.6(7) .
C2 C3 C4 C5 1.6(7) .
C3 C4 C5 N1 0.8(6) .
C3 C4 C5 C6 179.1(4) .
N1 C5 C6 N2 9.0(5) .
C4 C5 C6 N2 -169.4(4) .
N1 C5 C6 C7 -169.4(4) .
C4 C5 C6 C7 12.2(6) .
N2 C6 C7 C8 0.5(4) .
C5 C6 C7 C8 179.0(4) .
C6 C7 C8 N3 -0.3(5) .
N3 C9 C10 C11 126.3(4) .
C9 C10 C11 C12 175.8(4) .
C10 C11 C12 N4 2.2(6) .
N4 C13 C14 C15 -0.2(5) .
C13 C14 C15 N5 0.5(5) .
C13 C14 C15 C16 175.4(4) .
N5 C15 C16 N6 5.3(5) .
C14 C15 C16 N6 -169.2(4) .
N5 C15 C16 C17 -176.4(4) .
C14 C15 C16 C17 9.1(7) .
N6 C16 C17 C18 2.8(6) .
C15 C16 C17 C18 -175.4(4) .
C16 C17 C18 C19 -0.5(7) .
C17 C18 C19 C20 -1.7(7) .
C18 C19 C20 N6 1.8(7) .
C2 C1 N1 C5 3.0(5) .
C2 C1 N1 Co1 -177.4(3) .
C4 C5 N1 C1 -3.1(5) .
C6 C5 N1 C1 178.5(3) .
C4 C5 N1 Co1 177.3(3) .
C6 C5 N1 Co1 -1.1(4) .
N2 Co1 N1 C1 176.5(3) .
N2 Co1 N1 C1 86.9(3) 3
O1 Co1 N1 C1 -7.1(3) .
O1 Co1 N1 C1 -89.2(3) 3
N1 Co1 N1 C1 -48.1(3) 3
N2 Co1 N1 C5 -4.0(2) .
N2 Co1 N1 C5 -93.5(2) 3
O1 Co1 N1 C5 172.5(2) .
O1 Co1 N1 C5 90.4(2) 3
N1 Co1 N1 C5 131.5(2) 3
C7 C6 N2 N3 -0.5(4) .
C5 C6 N2 N3 -179.2(3) .
C7 C6 N2 Co1 166.4(2) .
C5 C6 N2 Co1 -12.4(4) .
N2 Co1 N2 C6 113.6(3) 3
O1 Co1 N2 C6 -9.8(7) .
O1 Co1 N2 C6 -75.8(2) 3
N1 Co1 N2 C6 -169.3(2) 3
N1 Co1 N2 C6 8.8(2) .
N2 Co1 N2 N3 -85.5(3) 3
O1 Co1 N2 N3 151.1(4) .
O1 Co1 N2 N3 85.1(3) 3
N1 Co1 N2 N3 -8.4(3) 3
N1 Co1 N2 N3 169.7(3) .
C7 C8 N3 N2 0.0(4) .
C7 C8 N3 C9 176.0(4) .
C6 N2 N3 C8 0.3(4) .
Co1 N2 N3 C8 -161.7(3) .
C6 N2 N3 C9 -176.1(3) .
Co1 N2 N3 C9 21.9(5) .
C10 C9 N3 C8 -91.9(5) .
C10 C9 N3 N2 83.8(4) .
C14 C13 N4 N5 -0.1(5) .
C14 C13 N4 C12 -177.6(4) .
C11 C12 N4 C13 -90.6(5) .
C11 C12 N4 N5 92.1(4) .
C14 C15 N5 N4 -0.5(4) .
C16 C15 N5 N4 -176.1(3) .
C14 C15 N5 Co2 169.2(3) .
C16 C15 N5 Co2 -6.4(4) .
C13 N4 N5 C15 0.4(4) .
C12 N4 N5 C15 178.1(3) .
C13 N4 N5 Co2 -164.6(3) .
C12 N4 N5 Co2 13.1(5) .
O1W Co2 N5 C15 -24.8(6) 3
O1W Co2 N5 C15 -86.8(2) .
N6 Co2 N5 C15 -178.7(2) 3
N6 Co2 N5 C15 4.3(2) .
N5 Co2 N5 C15 102.8(3) 3
O1W Co2 N5 N4 139.4(5) 3
O1W Co2 N5 N4 77.4(4) .
N6 Co2 N5 N4 -14.5(4) 3
N6 Co2 N5 N4 168.4(4) .
N5 Co2 N5 N4 -93.1(4) 3
C19 C20 N6 C16 0.4(6) .
C19 C20 N6 Co2 176.9(3) .
C17 C16 N6 C20 -2.7(6) .
C15 C16 N6 C20 175.6(3) .
C17 C16 N6 Co2 -179.6(3) .
C15 C16 N6 Co2 -1.2(4) .
O1W Co2 N6 C20 -4.0(3) 3
O1W Co2 N6 C20 -89.6(3) .
N6 Co2 N6 C20 133.2(3) 3
N5 Co2 N6 C20 85.1(3) 3
N5 Co2 N6 C20 -178.1(3) .
O1W Co2 N6 C16 172.6(3) 3
O1W Co2 N6 C16 87.0(3) .
N6 Co2 N6 C16 -50.2(3) 3
N5 Co2 N6 C16 -98.3(3) 3
N5 Co2 N6 C16 -1.5(3) .
O2 N7 O1 Co1 147.3(3) .
O3 N7 O1 Co1 -34.3(5) .
N2 Co1 O1 N7 102.8(6) .
N2 Co1 O1 N7 -20.6(3) 3
O1 Co1 O1 N7 169.7(4) 3
N1 Co1 O1 N7 -97.1(3) 3
N1 Co1 O1 N7 84.7(3) .
